data_4038312
loop_
_publ_author_name
'Rottsch\"afer, Dennis'
'Neumann, Beate'
'Stammler, Hans-Georg'
'Andrada, Diego Marcelo'
'Ghadwal, Rajendra S.'

_publ_section_title
;
 Isolation of Elusive Electrophilic Phosphinidene Complexes with \p-Donor
 N-Heterocyclic Vinyl Substituents.
;
_journal_name_full 'The Journal of organic chemistry'
_journal_paper_doi 10.1021/acs.joc.0c00176
_journal_year 2020
_chemical_formula_moiety 'C36 H45 Cl2 N2 P, 1(C7 H8)'
_chemical_formula_sum 'C43 H53 Cl2 N2 P'
_chemical_formula_weight 699.74
_space_group_crystal_system monoclinic
_space_group_IT_number 14
_space_group_name_Hall '-P 2ybc'
_space_group_name_H-M_alt 'P 1 21/c 1'
_atom_sites_solution_hydrogens geom
_atom_sites_solution_primary dual
_audit_creation_date 2019-01-25
_audit_creation_method
;
Olex2 1.2-alpha
(compiled 2018.07.26 svn.r3523 for OlexSys, GUI svn.r5532)
;
_cell_angle_alpha 90
_cell_angle_beta 90.3635(16)
_cell_angle_gamma 90
_cell_formula_units_Z 4
_cell_length_a 11.2047(2)
_cell_length_b 16.3187(3)
_cell_length_c 21.2446(4)
_cell_measurement_reflns_used 32699
_cell_measurement_temperature 100.01(10)
_cell_measurement_theta_max 30.2940
_cell_measurement_theta_min 3.1090
_cell_volume 3884.41(12)
_computing_cell_refinement 'CrysAlisPro 1.171.40.37a (Rigaku OD, 2019)'
_computing_data_collection 'CrysAlisPro 1.171.40.37a (Rigaku OD, 2019)'
_computing_data_reduction 'CrysAlisPro 1.171.40.37a (Rigaku OD, 2019)'
_computing_molecular_graphics 'Olex2 (Dolomanov et al., 2009)'
_computing_publication_material 'Olex2 (Dolomanov et al., 2009)'
_computing_structure_refinement 'ShelXL (Sheldrick, 2015)'
_computing_structure_solution 'ShelXT (Sheldrick, 2015)'
_diffrn_ambient_environment N~2~
_diffrn_ambient_temperature 100.01(10)
_diffrn_detector 'CCD plate'
_diffrn_detector_area_resol_mean 5.3114
_diffrn_detector_type Atlas
_diffrn_measured_fraction_theta_full 0.998
_diffrn_measured_fraction_theta_max 0.999
_diffrn_measurement_details
;
List of Runs (angles in degrees, time in seconds):

  # Type    Start    End  Width  t~exp~   \w     \q     \k     \f   Frames
--------------------------------------------------------------------------
  1  \w    -86.00   8.00   1.00   35.00    --  -17.14 -57.00 -60.00   94
  2  \w    -13.00  88.00   1.00   35.00    --   17.14  77.00 -90.00  101
  3  \w     -4.00  88.00   1.00   35.00    --   17.14  38.00  60.00   92
  4  \w    -51.00  42.00   1.00   35.00    --   17.14 -57.00   0.00   93
  5  \w    -32.00  53.00   1.00   35.00    --   17.14 -90.00 126.75   85
  6  \w    -54.00  38.00   1.00   35.00    --   17.14 -38.00-120.00   92
  7  \w     -8.00  86.00   1.00   35.00    --   17.14  57.00 150.00   94
  8  \w      0.00  70.00   1.00   35.00    --   17.14-123.00 -32.40   70
  9  \w      0.00  70.00   1.00   35.00    --   17.14-123.00-150.03   70
 10  \w    -76.00 -27.00   1.00   35.00    --  -17.14 132.00 -51.63   49
 11  \w     -4.00  88.00   1.00   35.00    --   17.14  38.00 -90.00   92
;
_diffrn_measurement_device 'four-circle diffractometer'
_diffrn_measurement_device_type 'SuperNova, Dual, Cu at home/near, Atlas'
_diffrn_measurement_method '\w scans'
_diffrn_orient_matrix_type 'CrysAlisPro convention (1999,Acta A55,543-557)'
_diffrn_orient_matrix_UB_11 0.0103485000
_diffrn_orient_matrix_UB_12 -0.0333502000
_diffrn_orient_matrix_UB_13 0.0207233000
_diffrn_orient_matrix_UB_21 0.0466498000
_diffrn_orient_matrix_UB_22 0.0223004000
_diffrn_orient_matrix_UB_23 0.0148736000
_diffrn_orient_matrix_UB_31 -0.0415417000
_diffrn_orient_matrix_UB_32 0.0167019000
_diffrn_orient_matrix_UB_33 0.0215426000
_diffrn_radiation_monochromator mirror
_diffrn_radiation_probe x-ray
_diffrn_radiation_type MoK\a
_diffrn_radiation_wavelength 0.71073
_diffrn_reflns_av_R_equivalents 0.0469
_diffrn_reflns_av_unetI/netI 0.0242
_diffrn_reflns_Laue_measured_fraction_full 0.998
_diffrn_reflns_Laue_measured_fraction_max 0.999
_diffrn_reflns_limit_h_max 15
_diffrn_reflns_limit_h_min -15
_diffrn_reflns_limit_k_max 22
_diffrn_reflns_limit_k_min -22
_diffrn_reflns_limit_l_max 29
_diffrn_reflns_limit_l_min -29
_diffrn_reflns_number 109374
_diffrn_reflns_point_group_measured_fraction_full 0.998
_diffrn_reflns_point_group_measured_fraction_max 0.999
_diffrn_reflns_theta_full 25.242
_diffrn_reflns_theta_max 30.034
_diffrn_reflns_theta_min 2.496
_diffrn_source 'micro-focus sealed X-ray tube'
_diffrn_source_type 'SuperNova (Mo) X-ray Source'
_exptl_absorpt_coefficient_mu 0.240
_exptl_absorpt_correction_T_max 1.000
_exptl_absorpt_correction_T_min 0.755
_exptl_absorpt_correction_type gaussian
_exptl_absorpt_process_details
;
CrysAlisPro 1.171.40.37a (Rigaku Oxford Diffraction, 2019)
Numerical absorption correction based on gaussian integration over
			a multifaceted crystal model
Empirical absorption correction using spherical harmonics,
 implemented in SCALE3 ABSPACK scaling algorithm.
;
_exptl_crystal_colour 'clear colourless'
_exptl_crystal_colour_lustre clear
_exptl_crystal_colour_primary colourless
_exptl_crystal_density_diffrn 1.197
_exptl_crystal_description irregular
_exptl_crystal_F_000 1496
_exptl_crystal_size_max 0.195
_exptl_crystal_size_mid 0.147
_exptl_crystal_size_min 0.126
_refine_diff_density_max 1.120
_refine_diff_density_min -0.370
_refine_diff_density_rms 0.057
_refine_ls_extinction_method none
_refine_ls_goodness_of_fit_ref 1.040
_refine_ls_hydrogen_treatment constr
_refine_ls_matrix_type full
_refine_ls_number_parameters 501
_refine_ls_number_reflns 11327
_refine_ls_number_restraints 0
_refine_ls_restrained_S_all 1.040
_refine_ls_R_factor_all 0.0555
_refine_ls_R_factor_gt 0.0441
_refine_ls_shift/su_max 0.001
_refine_ls_shift/su_mean 0.000
_refine_ls_structure_factor_coef Fsqd
_refine_ls_weighting_details 'w=1/[\s^2^(Fo^2^)+(0.0511P)^2^+2.7161P] where P=(Fo^2^+2Fc^2^)/3'
_refine_ls_weighting_scheme calc
_refine_ls_wR_factor_gt 0.1130
_refine_ls_wR_factor_ref 0.1199
_reflns_Friedel_coverage 0.000
_reflns_number_gt 9432
_reflns_number_total 11327
_reflns_threshold_expression 'I > 2\s(I)'
_cod_data_source_file jo0c00176_si_002.cif
_cod_data_source_block compound2
_cod_original_cell_volume 3884.44(13)
_cod_database_code 4038312
_shelx_shelxl_version_number 2018/3
_chemical_oxdiff_formula 'C36 H45 Cl2 N2 P'
_shelx_space_group_comment
;
The symmetry employed for this shelxl refinement is uniquely defined
by the following loop, which should always be used as a source of
symmetry information in preference to the above space-group names.
They are only intended as comments.
;
_diffrn_oxdiff_digest_frames
;
017e4b5023e423361adf872a8b228215a2009523437
;
_reflns_odcompleteness_completeness 99.57
_reflns_odcompleteness_iscentric 1
_reflns_odcompleteness_theta 30.01
_olex2_refinement_description
;
1. Fixed Uiso
 At 1.2 times of:
  All C(H) groups
 At 1.5 times of:
  All C(H,H,H) groups
2. Uiso/Uaniso restraints and constraints
Uanis(C43B) = Uanis(C43)
3. Others
 Sof(C37B)=Sof(C38B)=Sof(H38B)=Sof(C39B)=Sof(H39B)=Sof(C40B)=Sof(H40B)=
 Sof(C41B)=Sof(H41B)=Sof(C42B)=Sof(H42B)=Sof(C43B)=Sof(H43D)=Sof(H43E)=
 Sof(H43F)=1-FVAR(1)
 Sof(C37)=Sof(C38)=Sof(H38)=Sof(C39)=Sof(H39)=Sof(C40)=Sof(H40)=Sof(C41)=
 Sof(H41)=Sof(C42)=Sof(H42)=Sof(C43)=Sof(H43A)=Sof(H43B)=Sof(H43C)=FVAR(1)
4.a Ternary CH refined with riding coordinates:
 C12(H12), C15(H15), C24(H24), C27(H27)
4.b Me refined with riding coordinates:
 C43(H43A,H43B,H43C), C43B(H43D,H43E,H43F)
4.c Aromatic/amide H refined with riding coordinates:
 C8(H8), C9(H9), C10(H10), C20(H20), C21(H21), C22(H22), C32(H32), C33(H33),
 C34(H34), C35(H35), C36(H36), C38(H38), C39(H39), C40(H40), C41(H41), C42(H42),
  C38B(H38B), C39B(H39B), C40B(H40B), C41B(H41B), C42B(H42B)
4.d Idealised Me refined as rotating group:
 C4(H4A,H4B,H4C), C5(H5A,H5B,H5C), C13(H13A,H13B,H13C), C14(H14A,H14B,H14C),
 C16(H16A,H16B,H16C), C17(H17A,H17B,H17C), C25(H25A,H25B,H25C), C26(H26A,H26B,
 H26C), C28(H28A,H28B,H28C), C29(H29A,H29B,H29C)
;
_olex2_date_sample_data_collection 2019-01-24
_olex2_submission_special_instructions 'No special instructions were received'
_oxdiff_exptl_absorpt_empirical_details
;
Empirical correction (ABSPACK) includes:
- Absorption correction using spherical harmonics
- Frame scaling
- Detector area scaling
;
_oxdiff_exptl_absorpt_empirical_full_max 1.111
_oxdiff_exptl_absorpt_empirical_full_min 0.916

loop_
_space_group_symop_operation_xyz
'x, y, z'
'-x, y+1/2, -z+1/2'
'-x, -y, -z'
'x, -y-1/2, z-1/2'

loop_
_atom_site_label
_atom_site_type_symbol
_atom_site_fract_x
_atom_site_fract_y
_atom_site_fract_z
_atom_site_U_iso_or_equiv
_atom_site_adp_type
_atom_site_occupancy
_atom_site_site_symmetry_order
_atom_site_calc_flag
_atom_site_refinement_flags_posn
_atom_site_refinement_flags_adp
_atom_site_refinement_flags_occupancy
_atom_site_disorder_assembly
_atom_site_disorder_group
Cl1 Cl 0.77235(3) 0.13758(2) 0.46020(2) 0.02861(9) Uani 1 1 d . . . . .
Cl2 Cl 0.57604(4) 0.26633(2) 0.42950(2) 0.03050(10) Uani 1 1 d . . . . .
P1 P 0.62642(3) 0.19083(2) 0.50845(2) 0.01787(8) Uani 1 1 d . . . . .
N1 N 0.60881(10) 0.19245(7) 0.65695(5) 0.0142(2) Uani 1 1 d . . . . .
N2 N 0.65408(10) 0.32184(7) 0.66590(5) 0.0138(2) Uani 1 1 d . . . . .
C1 C 0.65301(11) 0.25792(8) 0.62410(6) 0.0129(2) Uani 1 1 d . . . . .
C2 C 0.58004(11) 0.21622(8) 0.71868(6) 0.0162(2) Uani 1 1 d . . . . .
C3 C 0.60710(11) 0.29627(8) 0.72414(6) 0.0162(2) Uani 1 1 d . . . . .
C4 C 0.53033(14) 0.15810(9) 0.76576(6) 0.0228(3) Uani 1 1 d . . . . .
H4A H 0.445195 0.155321 0.760888 0.034 Uiso 1 1 calc GR . . . .
H4B H 0.549716 0.176818 0.807430 0.034 Uiso 1 1 calc GR . . . .
H4C H 0.564046 0.104696 0.759322 0.034 Uiso 1 1 calc GR . . . .
C5 C 0.58905(14) 0.35301(9) 0.77833(6) 0.0224(3) Uani 1 1 d . . . . .
H5A H 0.653641 0.346824 0.807846 0.034 Uiso 1 1 calc GR . . . .
H5B H 0.515048 0.340215 0.798627 0.034 Uiso 1 1 calc GR . . . .
H5C H 0.586828 0.408506 0.763365 0.034 Uiso 1 1 calc GR . . . .
C6 C 0.59637(12) 0.11028(8) 0.63318(6) 0.0158(2) Uani 1 1 d . . . . .
C7 C 0.69878(13) 0.06134(9) 0.62803(6) 0.0199(3) Uani 1 1 d . . . . .
C8 C 0.68513(15) -0.01684(9) 0.60253(8) 0.0268(3) Uani 1 1 d . . . . .
H8 H 0.751723 -0.050220 0.597701 0.032 Uiso 1 1 calc R . . . .
C9 C 0.57413(16) -0.04545(10) 0.58432(8) 0.0290(3) Uani 1 1 d . . . . .
H9 H 0.566784 -0.097567 0.567001 0.035 Uiso 1 1 calc R . . . .
C10 C 0.47390(14) 0.00291(9) 0.59168(7) 0.0255(3) Uani 1 1 d . . . . .
H10 H 0.399608 -0.017521 0.579832 0.031 Uiso 1 1 calc R . . . .
C11 C 0.48220(12) 0.08187(9) 0.61659(6) 0.0189(3) Uani 1 1 d . . . . .
C12 C 0.81950(13) 0.08885(10) 0.65269(7) 0.0244(3) Uani 1 1 d . . . . .
H12 H 0.820066 0.148892 0.653728 0.029 Uiso 1 1 calc R . . . .
C13 C 0.83500(16) 0.05773(12) 0.72035(8) 0.0355(4) Uani 1 1 d . . . . .
H13A H 0.772446 0.079464 0.746112 0.053 Uiso 1 1 calc GR . . . .
H13B H 0.910942 0.075267 0.736604 0.053 Uiso 1 1 calc GR . . . .
H13C H 0.831310 -0.001047 0.720680 0.053 Uiso 1 1 calc GR . . . .
C14 C 0.92405(15) 0.06057(12) 0.61222(9) 0.0347(4) Uani 1 1 d . . . . .
H14A H 0.931879 0.002116 0.615170 0.052 Uiso 1 1 calc GR . . . .
H14B H 0.996231 0.086090 0.626901 0.052 Uiso 1 1 calc GR . . . .
H14C H 0.909678 0.075758 0.569180 0.052 Uiso 1 1 calc GR . . . .
C15 C 0.36936(13) 0.13200(10) 0.62466(7) 0.0237(3) Uani 1 1 d . . . . .
H15 H 0.389883 0.182032 0.647835 0.028 Uiso 1 1 calc R . . . .
C16 C 0.27778(15) 0.08380(12) 0.66337(9) 0.0343(4) Uani 1 1 d . . . . .
H16A H 0.252666 0.036287 0.640162 0.052 Uiso 1 1 calc GR . . . .
H16B H 0.209929 0.117965 0.671657 0.052 Uiso 1 1 calc GR . . . .
H16C H 0.313508 0.067009 0.702483 0.052 Uiso 1 1 calc GR . . . .
C17 C 0.31380(15) 0.15688(12) 0.56129(8) 0.0343(4) Uani 1 1 d . . . . .
H17A H 0.369206 0.190287 0.538464 0.051 Uiso 1 1 calc GR . . . .
H17B H 0.241846 0.187312 0.568502 0.051 Uiso 1 1 calc GR . . . .
H17C H 0.295573 0.108610 0.537255 0.051 Uiso 1 1 calc GR . . . .
C18 C 0.66004(12) 0.40738(8) 0.64857(6) 0.0150(2) Uani 1 1 d . . . . .
C19 C 0.55581(12) 0.44369(8) 0.62438(6) 0.0170(2) Uani 1 1 d . . . . .
C20 C 0.56042(14) 0.52663(9) 0.60883(7) 0.0226(3) Uani 1 1 d . . . . .
H20 H 0.493411 0.551844 0.591507 0.027 Uiso 1 1 calc R . . . .
C21 C 0.66316(15) 0.57204(9) 0.61878(7) 0.0257(3) Uani 1 1 d . . . . .
H21 H 0.664817 0.627241 0.607945 0.031 Uiso 1 1 calc R . . . .
C22 C 0.76331(14) 0.53557(9) 0.64478(7) 0.0242(3) Uani 1 1 d . . . . .
H22 H 0.830952 0.567184 0.652365 0.029 Uiso 1 1 calc R . . . .
C23 C 0.76517(12) 0.45212(9) 0.65995(6) 0.0185(3) Uani 1 1 d . . . . .
C24 C 0.43866(12) 0.39766(9) 0.61696(7) 0.0206(3) Uani 1 1 d . . . . .
H24 H 0.451335 0.340959 0.630644 0.025 Uiso 1 1 calc R . . . .
C25 C 0.34319(15) 0.43615(12) 0.65929(9) 0.0347(4) Uani 1 1 d . . . . .
H25A H 0.370549 0.435690 0.702200 0.052 Uiso 1 1 calc GR . . . .
H25B H 0.270589 0.405187 0.655856 0.052 Uiso 1 1 calc GR . . . .
H25C H 0.328765 0.491620 0.646258 0.052 Uiso 1 1 calc GR . . . .
C26 C 0.39575(15) 0.39631(11) 0.54848(8) 0.0291(3) Uani 1 1 d . . . . .
H26A H 0.380753 0.451336 0.534539 0.044 Uiso 1 1 calc GR . . . .
H26B H 0.323571 0.364837 0.545347 0.044 Uiso 1 1 calc GR . . . .
H26C H 0.455981 0.371914 0.522577 0.044 Uiso 1 1 calc GR . . . .
C27 C 0.87660(12) 0.41374(10) 0.68776(7) 0.0227(3) Uani 1 1 d . . . . .
H27 H 0.869953 0.354111 0.683496 0.027 Uiso 1 1 calc R . . . .
C28 C 0.89091(15) 0.43412(11) 0.75782(7) 0.0294(3) Uani 1 1 d . . . . .
H28A H 0.894584 0.492494 0.763117 0.044 Uiso 1 1 calc GR . . . .
H28B H 0.963120 0.409825 0.773654 0.044 Uiso 1 1 calc GR . . . .
H28C H 0.823978 0.412824 0.780583 0.044 Uiso 1 1 calc GR . . . .
C29 C 0.98919(14) 0.44168(12) 0.65304(8) 0.0331(4) Uani 1 1 d . . . . .
H29A H 0.977664 0.434891 0.608526 0.050 Uiso 1 1 calc GR . . . .
H29B H 1.056023 0.409271 0.666667 0.050 Uiso 1 1 calc GR . . . .
H29C H 1.004306 0.498358 0.662197 0.050 Uiso 1 1 calc GR . . . .
C30 C 0.69180(11) 0.25933(8) 0.56056(6) 0.0151(2) Uani 1 1 d . . . . .
C31 C 0.79240(12) 0.31200(8) 0.53862(6) 0.0165(2) Uani 1 1 d . . . . .
C32 C 0.77376(13) 0.38392(9) 0.50428(6) 0.0209(3) Uani 1 1 d . . . . .
H32 H 0.696969 0.405019 0.500340 0.025 Uiso 1 1 calc R . . . .
C33 C 0.86854(15) 0.42442(10) 0.47589(7) 0.0265(3) Uani 1 1 d . . . . .
H33 H 0.854590 0.472205 0.453147 0.032 Uiso 1 1 calc R . . . .
C34 C 0.98365(15) 0.39395(10) 0.48130(7) 0.0284(3) Uani 1 1 d . . . . .
H34 H 1.046624 0.420405 0.461511 0.034 Uiso 1 1 calc R . . . .
C35 C 1.00403(14) 0.32401(11) 0.51631(8) 0.0299(3) Uani 1 1 d . . . . .
H35 H 1.081274 0.303912 0.520820 0.036 Uiso 1 1 calc R . . . .
C36 C 0.90934(13) 0.28339(9) 0.54492(7) 0.0240(3) Uani 1 1 d . . . . .
H36 H 0.924267 0.236505 0.568582 0.029 Uiso 1 1 calc R . . . .
C37 C 1.0063(17) 0.2372(14) 0.8147(6) 0.033(2) Uani 0.544(7) 1 d . . P A 1
C38 C 1.0396(5) 0.2425(3) 0.7475(2) 0.0312(9) Uani 0.544(7) 1 d . . P A 1
H38 H 0.980438 0.232207 0.717628 0.037 Uiso 0.544(7) 1 calc R . P A 1
C39 C 1.1529(4) 0.2619(2) 0.7259(2) 0.0405(10) Uani 0.544(7) 1 d . . P A 1
H39 H 1.168014 0.262991 0.682889 0.049 Uiso 0.544(7) 1 calc R . P A 1
C40 C 1.2439(4) 0.2796(3) 0.7688(3) 0.0464(14) Uani 0.544(7) 1 d . . P A 1
H40 H 1.320123 0.292581 0.754833 0.056 Uiso 0.544(7) 1 calc R . P A 1
C41 C 1.2191(10) 0.2776(8) 0.8330(5) 0.050(3) Uani 0.544(7) 1 d . . P A 1
H41 H 1.279378 0.288163 0.862138 0.060 Uiso 0.544(7) 1 calc R . P A 1
C42 C 1.1069(5) 0.2603(2) 0.8531(2) 0.0407(11) Uani 0.544(7) 1 d . . P A 1
H42 H 1.093868 0.263684 0.896253 0.049 Uiso 0.544(7) 1 calc R . P A 1
C43 C 0.877(3) 0.2201(18) 0.8278(13) 0.0593(19) Uani 0.544(7) 1 d . . P A 1
H43A H 0.837002 0.206254 0.789210 0.089 Uiso 0.544(7) 1 calc R . P A 1
H43B H 0.871264 0.175118 0.856754 0.089 Uiso 0.544(7) 1 calc R . P A 1
H43C H 0.840985 0.267841 0.845817 0.089 Uiso 0.544(7) 1 calc R . P A 1
C37B C 1.013(2) 0.2477(17) 0.8171(9) 0.046(5) Uani 0.456(7) 1 d . . P A 2
C38B C 1.0718(7) 0.2390(5) 0.7671(4) 0.0484(16) Uani 0.456(7) 1 d . . P A 2
H38B H 1.035975 0.219441 0.730443 0.058 Uiso 0.456(7) 1 calc R . P A 2
C39B C 1.1927(7) 0.2599(4) 0.7687(4) 0.059(2) Uani 0.456(7) 1 d . . P A 2
H39B H 1.238248 0.258652 0.732289 0.071 Uiso 0.456(7) 1 calc R . P A 2
C40B C 1.2426(13) 0.2821(9) 0.8249(8) 0.056(4) Uani 0.456(7) 1 d . . P A 2
H40B H 1.322945 0.296284 0.826351 0.067 Uiso 0.456(7) 1 calc R . P A 2
C41B C 1.1775(5) 0.2842(3) 0.8790(4) 0.0532(17) Uani 0.456(7) 1 d . . P A 2
H41B H 1.213429 0.298273 0.917051 0.064 Uiso 0.456(7) 1 calc R . P A 2
C42B C 1.0594(5) 0.2653(3) 0.8763(3) 0.0390(12) Uani 0.456(7) 1 d . . P A 2
H42B H 1.012275 0.264280 0.912150 0.047 Uiso 0.456(7) 1 calc R . P A 2
C43B C 0.888(4) 0.223(2) 0.8302(16) 0.0593(19) Uani 0.456(7) 1 d . . P A 2
H43D H 0.868442 0.237916 0.872571 0.089 Uiso 0.456(7) 1 calc R . P A 2
H43E H 0.835395 0.250825 0.801445 0.089 Uiso 0.456(7) 1 calc R . P A 2
H43F H 0.880190 0.165037 0.824934 0.089 Uiso 0.456(7) 1 calc R . P A 2

loop_
_atom_site_aniso_label
_atom_site_aniso_U_11
_atom_site_aniso_U_22
_atom_site_aniso_U_33
_atom_site_aniso_U_23
_atom_site_aniso_U_13
_atom_site_aniso_U_12
Cl1 0.02928(18) 0.0321(2) 0.02445(17) -0.00994(14) 0.00392(13) -0.00082(14)
Cl2 0.0529(2) 0.02482(18) 0.01368(15) 0.00052(12) -0.00659(14) 0.00112(16)
P1 0.02184(17) 0.01905(17) 0.01273(15) -0.00097(12) -0.00006(12) -0.00472(13)
N1 0.0178(5) 0.0143(5) 0.0106(5) 0.0016(4) 0.0002(4) -0.0034(4)
N2 0.0172(5) 0.0144(5) 0.0099(4) 0.0000(4) 0.0003(4) -0.0029(4)
C1 0.0128(5) 0.0137(5) 0.0121(5) 0.0006(4) -0.0023(4) -0.0019(4)
C2 0.0179(6) 0.0205(6) 0.0101(5) 0.0016(4) 0.0003(4) -0.0029(5)
C3 0.0174(6) 0.0207(6) 0.0105(5) 0.0013(4) 0.0009(4) -0.0029(5)
C4 0.0311(7) 0.0231(7) 0.0143(6) 0.0038(5) 0.0031(5) -0.0061(6)
C5 0.0290(7) 0.0246(7) 0.0138(6) -0.0036(5) 0.0043(5) -0.0057(5)
C6 0.0213(6) 0.0139(6) 0.0122(5) 0.0018(4) -0.0008(4) -0.0034(5)
C7 0.0237(7) 0.0177(6) 0.0181(6) 0.0044(5) -0.0015(5) -0.0005(5)
C8 0.0327(8) 0.0176(7) 0.0301(8) 0.0005(6) 0.0005(6) 0.0031(6)
C9 0.0405(9) 0.0173(7) 0.0290(8) -0.0041(6) 0.0010(6) -0.0050(6)
C10 0.0301(7) 0.0223(7) 0.0242(7) -0.0016(6) -0.0015(6) -0.0098(6)
C11 0.0213(6) 0.0193(6) 0.0160(6) 0.0014(5) -0.0004(5) -0.0053(5)
C12 0.0214(7) 0.0233(7) 0.0285(7) 0.0050(6) -0.0050(5) 0.0018(5)
C13 0.0305(8) 0.0472(10) 0.0287(8) 0.0073(7) -0.0076(6) 0.0047(7)
C14 0.0245(8) 0.0433(10) 0.0362(9) 0.0053(7) -0.0002(6) 0.0044(7)
C15 0.0195(6) 0.0270(7) 0.0247(7) -0.0020(6) 0.0006(5) -0.0049(5)
C16 0.0250(7) 0.0442(10) 0.0339(9) -0.0033(7) 0.0064(6) -0.0113(7)
C17 0.0240(7) 0.0452(10) 0.0335(9) 0.0031(7) -0.0035(6) 0.0040(7)
C18 0.0201(6) 0.0142(6) 0.0106(5) -0.0016(4) 0.0033(4) -0.0039(4)
C19 0.0205(6) 0.0172(6) 0.0135(6) -0.0009(5) 0.0033(4) -0.0013(5)
C20 0.0294(7) 0.0184(6) 0.0201(6) 0.0003(5) 0.0038(5) 0.0020(5)
C21 0.0387(8) 0.0154(6) 0.0231(7) -0.0005(5) 0.0071(6) -0.0049(6)
C22 0.0295(7) 0.0204(7) 0.0228(7) -0.0047(5) 0.0060(5) -0.0109(6)
C23 0.0201(6) 0.0209(6) 0.0146(6) -0.0049(5) 0.0033(5) -0.0059(5)
C24 0.0181(6) 0.0210(6) 0.0227(6) 0.0017(5) -0.0008(5) -0.0007(5)
C25 0.0221(7) 0.0473(10) 0.0346(9) -0.0035(8) 0.0075(6) -0.0011(7)
C26 0.0293(8) 0.0305(8) 0.0274(8) -0.0017(6) -0.0070(6) -0.0008(6)
C27 0.0185(6) 0.0269(7) 0.0226(7) -0.0066(5) 0.0008(5) -0.0061(5)
C28 0.0270(7) 0.0399(9) 0.0213(7) -0.0018(6) -0.0008(6) -0.0046(6)
C29 0.0213(7) 0.0512(11) 0.0269(8) -0.0076(7) 0.0039(6) -0.0116(7)
C30 0.0184(6) 0.0157(6) 0.0112(5) -0.0002(4) 0.0008(4) -0.0046(4)
C31 0.0210(6) 0.0168(6) 0.0117(5) -0.0018(4) 0.0031(4) -0.0042(5)
C32 0.0257(7) 0.0191(6) 0.0179(6) 0.0000(5) 0.0031(5) -0.0039(5)
C33 0.0374(8) 0.0218(7) 0.0203(7) 0.0020(5) 0.0071(6) -0.0092(6)
C34 0.0308(8) 0.0294(8) 0.0252(7) -0.0058(6) 0.0119(6) -0.0142(6)
C35 0.0203(7) 0.0323(8) 0.0372(9) -0.0035(7) 0.0060(6) -0.0057(6)
C36 0.0220(7) 0.0223(7) 0.0277(7) 0.0020(6) 0.0013(5) -0.0042(5)
C37 0.042(4) 0.022(5) 0.036(4) -0.002(2) -0.010(3) 0.005(3)
C38 0.033(2) 0.0291(18) 0.032(2) -0.0042(17) -0.0021(15) 0.0032(16)
C39 0.046(2) 0.0278(17) 0.048(2) -0.0015(16) 0.0079(18) 0.0049(14)
C40 0.033(2) 0.025(2) 0.081(4) 0.008(2) 0.003(2) -0.0017(16)
C41 0.058(6) 0.028(3) 0.062(6) 0.008(3) -0.024(5) -0.008(4)
C42 0.057(3) 0.0290(18) 0.036(2) 0.0020(16) -0.003(2) 0.0029(18)
C43 0.054(5) 0.062(3) 0.062(2) -0.0049(17) 0.022(2) 0.008(3)
C37B 0.037(5) 0.022(6) 0.078(10) -0.002(4) 0.004(5) 0.006(4)
C38B 0.051(4) 0.048(3) 0.046(4) -0.007(3) 0.000(3) 0.013(3)
C39B 0.059(4) 0.032(3) 0.087(6) -0.003(3) 0.041(4) 0.003(3)
C40B 0.044(4) 0.022(4) 0.102(9) -0.003(4) 0.027(4) -0.002(3)
C41B 0.055(3) 0.029(2) 0.075(5) 0.002(2) -0.013(3) -0.002(2)
C42B 0.049(3) 0.028(2) 0.040(3) 0.0104(19) 0.000(2) 0.002(2)
C43B 0.054(5) 0.062(3) 0.062(2) -0.0049(17) 0.022(2) 0.008(3)

loop_
_atom_type_symbol
_atom_type_description
_atom_type_scat_dispersion_real
_atom_type_scat_dispersion_imag
_atom_type_scat_source
C C 0.0033 0.0016 'International Tables Vol C Tables 4.2.6.8 and 6.1.1.4'
H H 0.0000 0.0000 'International Tables Vol C Tables 4.2.6.8 and 6.1.1.4'
Cl Cl 0.1484 0.1585 'International Tables Vol C Tables 4.2.6.8 and 6.1.1.4'
N N 0.0061 0.0033 'International Tables Vol C Tables 4.2.6.8 and 6.1.1.4'
P P 0.1023 0.0942 'International Tables Vol C Tables 4.2.6.8 and 6.1.1.4'

loop_
_exptl_crystal_face_index_h
_exptl_crystal_face_index_k
_exptl_crystal_face_index_l
_exptl_crystal_face_perp_dist
-5 -2 1 0.0541
1 5 5 0.0856
0 -4 -5 0.0941
5 3 -1 0.0805
4 -2 -5 0.0756
-3 5 -3 0.0631
3 -5 3 0.0631
0 -1 5 0.0879
0 1 -5 0.0459
-2 2 5 0.0974
-4 -2 -5 0.0672
-3 -5 4 0.0588
2 3 -5 0.0706
0 -5 3 0.0607

loop_
_geom_angle_atom_site_label_1
_geom_angle_atom_site_label_2
_geom_angle_atom_site_label_3
_geom_angle
_geom_angle_site_symmetry_1
_geom_angle_site_symmetry_3
_geom_angle_publ_flag
Cl1 P1 Cl2 93.27(2) . . ?
C30 P1 Cl1 104.42(5) . . ?
C30 P1 Cl2 103.66(5) . . ?
C1 N1 C2 110.20(10) . . ?
C1 N1 C6 125.60(10) . . ?
C2 N1 C6 124.17(10) . . ?
C1 N2 C3 109.98(10) . . ?
C1 N2 C18 124.78(10) . . ?
C3 N2 C18 121.81(11) . . ?
N1 C1 C30 127.59(11) . . ?
N2 C1 N1 105.38(10) . . ?
N2 C1 C30 127.02(11) . . ?
N1 C2 C4 122.64(12) . . ?
C3 C2 N1 107.17(11) . . ?
C3 C2 C4 130.19(12) . . ?
N2 C3 C5 123.11(12) . . ?
C2 C3 N2 107.25(11) . . ?
C2 C3 C5 129.59(12) . . ?
C2 C4 H4A 109.5 . . ?
C2 C4 H4B 109.5 . . ?
C2 C4 H4C 109.5 . . ?
H4A C4 H4B 109.5 . . ?
H4A C4 H4C 109.5 . . ?
H4B C4 H4C 109.5 . . ?
C3 C5 H5A 109.5 . . ?
C3 C5 H5B 109.5 . . ?
C3 C5 H5C 109.5 . . ?
H5A C5 H5B 109.5 . . ?
H5A C5 H5C 109.5 . . ?
H5B C5 H5C 109.5 . . ?
C7 C6 N1 118.71(12) . . ?
C7 C6 C11 122.48(12) . . ?
C11 C6 N1 118.81(12) . . ?
C6 C7 C12 122.21(13) . . ?
C8 C7 C6 117.62(13) . . ?
C8 C7 C12 120.07(13) . . ?
C7 C8 H8 119.5 . . ?
C9 C8 C7 120.96(15) . . ?
C9 C8 H8 119.5 . . ?
C8 C9 H9 119.8 . . ?
C8 C9 C10 120.39(14) . . ?
C10 C9 H9 119.8 . . ?
C9 C10 H10 119.4 . . ?
C9 C10 C11 121.18(14) . . ?
C11 C10 H10 119.4 . . ?
C6 C11 C15 123.55(12) . . ?
C10 C11 C6 117.29(13) . . ?
C10 C11 C15 119.16(13) . . ?
C7 C12 H12 108.0 . . ?
C7 C12 C13 108.75(13) . . ?
C7 C12 C14 113.67(14) . . ?
C13 C12 H12 108.0 . . ?
C14 C12 H12 108.0 . . ?
C14 C12 C13 110.16(13) . . ?
C12 C13 H13A 109.5 . . ?
C12 C13 H13B 109.5 . . ?
C12 C13 H13C 109.5 . . ?
H13A C13 H13B 109.5 . . ?
H13A C13 H13C 109.5 . . ?
H13B C13 H13C 109.5 . . ?
C12 C14 H14A 109.5 . . ?
C12 C14 H14B 109.5 . . ?
C12 C14 H14C 109.5 . . ?
H14A C14 H14B 109.5 . . ?
H14A C14 H14C 109.5 . . ?
H14B C14 H14C 109.5 . . ?
C11 C15 H15 108.2 . . ?
C11 C15 C16 110.15(13) . . ?
C11 C15 C17 112.18(13) . . ?
C16 C15 H15 108.2 . . ?
C17 C15 H15 108.2 . . ?
C17 C15 C16 109.67(13) . . ?
C15 C16 H16A 109.5 . . ?
C15 C16 H16B 109.5 . . ?
C15 C16 H16C 109.5 . . ?
H16A C16 H16B 109.5 . . ?
H16A C16 H16C 109.5 . . ?
H16B C16 H16C 109.5 . . ?
C15 C17 H17A 109.5 . . ?
C15 C17 H17B 109.5 . . ?
C15 C17 H17C 109.5 . . ?
H17A C17 H17B 109.5 . . ?
H17A C17 H17C 109.5 . . ?
H17B C17 H17C 109.5 . . ?
C19 C18 N2 117.46(11) . . ?
C19 C18 C23 122.55(12) . . ?
C23 C18 N2 119.86(12) . . ?
C18 C19 C24 123.04(12) . . ?
C20 C19 C18 117.67(13) . . ?
C20 C19 C24 119.24(13) . . ?
C19 C20 H20 119.5 . . ?
C21 C20 C19 121.03(14) . . ?
C21 C20 H20 119.5 . . ?
C20 C21 H21 119.9 . . ?
C22 C21 C20 120.19(14) . . ?
C22 C21 H21 119.9 . . ?
C21 C22 H22 119.3 . . ?
C21 C22 C23 121.45(13) . . ?
C23 C22 H22 119.3 . . ?
C18 C23 C27 122.73(13) . . ?
C22 C23 C18 117.04(13) . . ?
C22 C23 C27 120.24(13) . . ?
C19 C24 H24 108.2 . . ?
C19 C24 C25 109.97(12) . . ?
C19 C24 C26 111.83(12) . . ?
C25 C24 H24 108.2 . . ?
C26 C24 H24 108.2 . . ?
C26 C24 C25 110.29(13) . . ?
C24 C25 H25A 109.5 . . ?
C24 C25 H25B 109.5 . . ?
C24 C25 H25C 109.5 . . ?
H25A C25 H25B 109.5 . . ?
H25A C25 H25C 109.5 . . ?
H25B C25 H25C 109.5 . . ?
C24 C26 H26A 109.5 . . ?
C24 C26 H26B 109.5 . . ?
C24 C26 H26C 109.5 . . ?
H26A C26 H26B 109.5 . . ?
H26A C26 H26C 109.5 . . ?
H26B C26 H26C 109.5 . . ?
C23 C27 H27 108.2 . . ?
C23 C27 C28 111.73(12) . . ?
C23 C27 C29 111.59(13) . . ?
C28 C27 H27 108.2 . . ?
C28 C27 C29 108.73(12) . . ?
C29 C27 H27 108.2 . . ?
C27 C28 H28A 109.5 . . ?
C27 C28 H28B 109.5 . . ?
C27 C28 H28C 109.5 . . ?
H28A C28 H28B 109.5 . . ?
H28A C28 H28C 109.5 . . ?
H28B C28 H28C 109.5 . . ?
C27 C29 H29A 109.5 . . ?
C27 C29 H29B 109.5 . . ?
C27 C29 H29C 109.5 . . ?
H29A C29 H29B 109.5 . . ?
H29A C29 H29C 109.5 . . ?
H29B C29 H29C 109.5 . . ?
C1 C30 P1 117.78(9) . . ?
C1 C30 C31 122.78(11) . . ?
C31 C30 P1 119.25(9) . . ?
C32 C31 C30 122.38(12) . . ?
C36 C31 C30 119.13(12) . . ?
C36 C31 C32 117.91(12) . . ?
C31 C32 H32 119.6 . . ?
C33 C32 C31 120.89(14) . . ?
C33 C32 H32 119.6 . . ?
C32 C33 H33 119.8 . . ?
C34 C33 C32 120.38(14) . . ?
C34 C33 H33 119.8 . . ?
C33 C34 H34 120.3 . . ?
C35 C34 C33 119.46(14) . . ?
C35 C34 H34 120.3 . . ?
C34 C35 H35 119.9 . . ?
C34 C35 C36 120.29(15) . . ?
C36 C35 H35 119.9 . . ?
C31 C36 H36 119.5 . . ?
C35 C36 C31 121.03(14) . . ?
C35 C36 H36 119.5 . . ?
C38 C37 C43 116.1(14) . . ?
C42 C37 C38 109.3(14) . . ?
C42 C37 C43 134.1(15) . . ?
C37 C38 H38 117.7 . . ?
C39 C38 C37 124.7(9) . . ?
C39 C38 H38 117.7 . . ?
C38 C39 H39 120.1 . . ?
C38 C39 C40 119.8(5) . . ?
C40 C39 H39 120.1 . . ?
C39 C40 H40 120.5 . . ?
C41 C40 C39 119.0(6) . . ?
C41 C40 H40 120.5 . . ?
C40 C41 H41 119.9 . . ?
C42 C41 C40 120.3(7) . . ?
C42 C41 H41 119.9 . . ?
C37 C42 H42 116.6 . . ?
C41 C42 C37 126.7(9) . . ?
C41 C42 H42 116.6 . . ?
C37 C43 H43A 109.5 . . ?
C37 C43 H43B 109.5 . . ?
C37 C43 H43C 109.5 . . ?
H43A C43 H43B 109.5 . . ?
H43A C43 H43C 109.5 . . ?
H43B C43 H43C 109.5 . . ?
C38B C37B C42B 126(2) . . ?
C38B C37B C43B 129(2) . . ?
C42B C37B C43B 103.5(19) . . ?
C37B C38B H38B 121.2 . . ?
C37B C38B C39B 117.6(14) . . ?
C39B C38B H38B 121.2 . . ?
C38B C39B H39B 120.7 . . ?
C40B C39B C38B 118.6(9) . . ?
C40B C39B H39B 120.7 . . ?
C39B C40B H40B 119.2 . . ?
C39B C40B C41B 121.7(12) . . ?
C41B C40B H40B 119.2 . . ?
C40B C41B H41B 120.5 . . ?
C42B C41B C40B 118.9(9) . . ?
C42B C41B H41B 120.5 . . ?
C37B C42B H42B 121.8 . . ?
C41B C42B C37B 116.4(12) . . ?
C41B C42B H42B 121.8 . . ?
C37B C43B H43D 109.5 . . ?
C37B C43B H43E 109.5 . . ?
C37B C43B H43F 109.5 . . ?
H43D C43B H43E 109.5 . . ?
H43D C43B H43F 109.5 . . ?
H43E C43B H43F 109.5 . . ?

loop_
_geom_bond_atom_site_label_1
_geom_bond_atom_site_label_2
_geom_bond_distance
_geom_bond_site_symmetry_2
_geom_bond_publ_flag
Cl1 P1 2.1214(5) . ?
Cl2 P1 2.1535(5) . ?
P1 C30 1.7324(13) . ?
N1 C1 1.3704(16) . ?
N1 C2 1.4070(16) . ?
N1 C6 1.4394(16) . ?
N2 C1 1.3698(16) . ?
N2 C3 1.4108(16) . ?
N2 C18 1.4454(16) . ?
C1 C30 1.4211(17) . ?
C2 C3 1.3459(19) . ?
C2 C4 1.4890(18) . ?
C3 C5 1.4920(18) . ?
C4 H4A 0.9600 . ?
C4 H4B 0.9600 . ?
C4 H4C 0.9600 . ?
C5 H5A 0.9600 . ?
C5 H5B 0.9600 . ?
C5 H5C 0.9600 . ?
C6 C7 1.4028(19) . ?
C6 C11 1.4035(18) . ?
C7 C8 1.394(2) . ?
C7 C12 1.516(2) . ?
C8 H8 0.9300 . ?
C8 C9 1.382(2) . ?
C9 H9 0.9300 . ?
C9 C10 1.382(2) . ?
C10 H10 0.9300 . ?
C10 C11 1.396(2) . ?
C11 C15 1.517(2) . ?
C12 H12 0.9800 . ?
C12 C13 1.533(2) . ?
C12 C14 1.529(2) . ?
C13 H13A 0.9600 . ?
C13 H13B 0.9600 . ?
C13 H13C 0.9600 . ?
C14 H14A 0.9600 . ?
C14 H14B 0.9600 . ?
C14 H14C 0.9600 . ?
C15 H15 0.9800 . ?
C15 C16 1.536(2) . ?
C15 C17 1.534(2) . ?
C16 H16A 0.9600 . ?
C16 H16B 0.9600 . ?
C16 H16C 0.9600 . ?
C17 H17A 0.9600 . ?
C17 H17B 0.9600 . ?
C17 H17C 0.9600 . ?
C18 C19 1.4041(19) . ?
C18 C23 1.4055(18) . ?
C19 C20 1.3942(19) . ?
C19 C24 1.5196(19) . ?
C20 H20 0.9300 . ?
C20 C21 1.384(2) . ?
C21 H21 0.9300 . ?
C21 C22 1.382(2) . ?
C22 H22 0.9300 . ?
C22 C23 1.400(2) . ?
C23 C27 1.514(2) . ?
C24 H24 0.9800 . ?
C24 C25 1.536(2) . ?
C24 C26 1.530(2) . ?
C25 H25A 0.9600 . ?
C25 H25B 0.9600 . ?
C25 H25C 0.9600 . ?
C26 H26A 0.9600 . ?
C26 H26B 0.9600 . ?
C26 H26C 0.9600 . ?
C27 H27 0.9800 . ?
C27 C28 1.533(2) . ?
C27 C29 1.535(2) . ?
C28 H28A 0.9600 . ?
C28 H28B 0.9600 . ?
C28 H28C 0.9600 . ?
C29 H29A 0.9600 . ?
C29 H29B 0.9600 . ?
C29 H29C 0.9600 . ?
C30 C31 1.4944(17) . ?
C31 C32 1.3969(19) . ?
C31 C36 1.397(2) . ?
C32 H32 0.9300 . ?
C32 C33 1.3917(19) . ?
C33 H33 0.9300 . ?
C33 C34 1.386(2) . ?
C34 H34 0.9300 . ?
C34 C35 1.380(2) . ?
C35 H35 0.9300 . ?
C35 C36 1.394(2) . ?
C36 H36 0.9300 . ?
C37 C38 1.480(14) . ?
C37 C42 1.438(19) . ?
C37 C43 1.50(4) . ?
C38 H38 0.9300 . ?
C38 C39 1.389(7) . ?
C39 H39 0.9300 . ?
C39 C40 1.394(7) . ?
C40 H40 0.9300 . ?
C40 C41 1.394(13) . ?
C41 H41 0.9300 . ?
C41 C42 1.360(13) . ?
C42 H42 0.9300 . ?
C43 H43A 0.9600 . ?
C43 H43B 0.9600 . ?
C43 H43C 0.9600 . ?
C37B C38B 1.26(2) . ?
C37B C42B 1.39(2) . ?
C37B C43B 1.48(5) . ?
C38B H38B 0.9300 . ?
C38B C39B 1.398(12) . ?
C39B H39B 0.9300 . ?
C39B C40B 1.363(18) . ?
C40B H40B 0.9300 . ?
C40B C41B 1.365(17) . ?
C41B H41B 0.9300 . ?
C41B C42B 1.360(8) . ?
C42B H42B 0.9300 . ?
C43B H43D 0.9600 . ?
C43B H43E 0.9600 . ?
C43B H43F 0.9600 . ?

loop_
_geom_torsion_atom_site_label_1
_geom_torsion_atom_site_label_2
_geom_torsion_atom_site_label_3
_geom_torsion_atom_site_label_4
_geom_torsion
_geom_torsion_site_symmetry_1
_geom_torsion_site_symmetry_2
_geom_torsion_site_symmetry_3
_geom_torsion_site_symmetry_4
_geom_torsion_publ_flag
Cl1 P1 C30 C1 -132.39(10) . . . . ?
Cl1 P1 C30 C31 42.62(11) . . . . ?
Cl2 P1 C30 C1 130.54(10) . . . . ?
Cl2 P1 C30 C31 -54.45(11) . . . . ?
P1 C30 C31 C32 81.05(15) . . . . ?
P1 C30 C31 C36 -90.03(14) . . . . ?
N1 C1 C30 P1 28.76(18) . . . . ?
N1 C1 C30 C31 -146.06(13) . . . . ?
N1 C2 C3 N2 -0.70(14) . . . . ?
N1 C2 C3 C5 176.69(13) . . . . ?
N1 C6 C7 C8 -177.49(12) . . . . ?
N1 C6 C7 C12 6.32(19) . . . . ?
N1 C6 C11 C10 177.86(12) . . . . ?
N1 C6 C11 C15 -2.46(19) . . . . ?
N2 C1 C30 P1 -152.54(11) . . . . ?
N2 C1 C30 C31 32.6(2) . . . . ?
N2 C18 C19 C20 178.68(11) . . . . ?
N2 C18 C19 C24 1.09(18) . . . . ?
N2 C18 C23 C22 -177.10(11) . . . . ?
N2 C18 C23 C27 2.45(18) . . . . ?
C1 N1 C2 C3 -0.36(15) . . . . ?
C1 N1 C2 C4 -179.80(12) . . . . ?
C1 N1 C6 C7 75.89(16) . . . . ?
C1 N1 C6 C11 -104.71(15) . . . . ?
C1 N2 C3 C2 1.55(15) . . . . ?
C1 N2 C3 C5 -176.05(12) . . . . ?
C1 N2 C18 C19 75.47(16) . . . . ?
C1 N2 C18 C23 -108.56(14) . . . . ?
C1 C30 C31 C32 -104.20(16) . . . . ?
C1 C30 C31 C36 84.72(17) . . . . ?
C2 N1 C1 N2 1.28(14) . . . . ?
C2 N1 C1 C30 -179.79(12) . . . . ?
C2 N1 C6 C7 -102.11(15) . . . . ?
C2 N1 C6 C11 77.30(16) . . . . ?
C3 N2 C1 N1 -1.72(14) . . . . ?
C3 N2 C1 C30 179.35(12) . . . . ?
C3 N2 C18 C19 -81.51(15) . . . . ?
C3 N2 C18 C23 94.45(15) . . . . ?
C4 C2 C3 N2 178.68(13) . . . . ?
C4 C2 C3 C5 -3.9(3) . . . . ?
C6 N1 C1 N2 -176.95(11) . . . . ?
C6 N1 C1 C30 2.0(2) . . . . ?
C6 N1 C2 C3 177.90(12) . . . . ?
C6 N1 C2 C4 -1.5(2) . . . . ?
C6 C7 C8 C9 -1.4(2) . . . . ?
C6 C7 C12 C13 92.29(16) . . . . ?
C6 C7 C12 C14 -144.61(14) . . . . ?
C6 C11 C15 C16 -125.59(14) . . . . ?
C6 C11 C15 C17 111.94(16) . . . . ?
C7 C6 C11 C10 -2.8(2) . . . . ?
C7 C6 C11 C15 176.92(13) . . . . ?
C7 C8 C9 C10 -0.6(2) . . . . ?
C8 C7 C12 C13 -83.81(17) . . . . ?
C8 C7 C12 C14 39.30(19) . . . . ?
C8 C9 C10 C11 1.0(2) . . . . ?
C9 C10 C11 C6 0.6(2) . . . . ?
C9 C10 C11 C15 -179.07(14) . . . . ?
C10 C11 C15 C16 54.09(18) . . . . ?
C10 C11 C15 C17 -68.38(18) . . . . ?
C11 C6 C7 C8 3.1(2) . . . . ?
C11 C6 C7 C12 -173.06(13) . . . . ?
C12 C7 C8 C9 174.90(14) . . . . ?
C18 N2 C1 N1 -161.02(11) . . . . ?
C18 N2 C1 C30 20.0(2) . . . . ?
C18 N2 C3 C2 161.57(11) . . . . ?
C18 N2 C3 C5 -16.03(19) . . . . ?
C18 C19 C20 C21 -2.0(2) . . . . ?
C18 C19 C24 C25 116.59(15) . . . . ?
C18 C19 C24 C26 -120.51(14) . . . . ?
C18 C23 C27 C28 -101.96(15) . . . . ?
C18 C23 C27 C29 136.07(14) . . . . ?
C19 C18 C23 C22 -1.34(19) . . . . ?
C19 C18 C23 C27 178.20(12) . . . . ?
C19 C20 C21 C22 -0.3(2) . . . . ?
C20 C19 C24 C25 -60.95(17) . . . . ?
C20 C19 C24 C26 61.94(17) . . . . ?
C20 C21 C22 C23 1.9(2) . . . . ?
C21 C22 C23 C18 -1.1(2) . . . . ?
C21 C22 C23 C27 179.38(13) . . . . ?
C22 C23 C27 C28 77.56(17) . . . . ?
C22 C23 C27 C29 -44.40(18) . . . . ?
C23 C18 C19 C20 2.83(19) . . . . ?
C23 C18 C19 C24 -174.76(12) . . . . ?
C24 C19 C20 C21 175.72(13) . . . . ?
C30 C31 C32 C33 -169.50(13) . . . . ?
C30 C31 C36 C35 169.65(14) . . . . ?
C31 C32 C33 C34 -0.1(2) . . . . ?
C32 C31 C36 C35 -1.8(2) . . . . ?
C32 C33 C34 C35 -1.4(2) . . . . ?
C33 C34 C35 C36 1.3(2) . . . . ?
C34 C35 C36 C31 0.4(2) . . . . ?
C36 C31 C32 C33 1.7(2) . . . . ?
C37 C38 C39 C40 -1.4(12) . . . . ?
C38 C37 C42 C41 -5.3(19) . . . . ?
C38 C39 C40 C41 -0.1(8) . . . . ?
C39 C40 C41 C42 -1.4(12) . . . . ?
C40 C41 C42 C37 4.6(17) . . . . ?
C42 C37 C38 C39 3.7(18) . . . . ?
C43 C37 C38 C39 176.7(15) . . . . ?
C43 C37 C42 C41 -177(2) . . . . ?
C37B C38B C39B C40B 5.1(18) . . . . ?
C38B C37B C42B C41B 8(3) . . . . ?
C38B C39B C40B C41B 0.2(17) . . . . ?
C39B C40B C41B C42B -1.5(16) . . . . ?
C40B C41B C42B C37B -2.0(15) . . . . ?
C42B C37B C38B C39B -9(3) . . . . ?
C43B C37B C38B C39B -174(2) . . . . ?
C43B C37B C42B C41B 175.4(16) . . . . ?

loop_
_exptl_oxdiff_crystal_face_indexfrac_h
_exptl_oxdiff_crystal_face_indexfrac_k
_exptl_oxdiff_crystal_face_indexfrac_l
_exptl_oxdiff_crystal_face_x
_exptl_oxdiff_crystal_face_y
_exptl_oxdiff_crystal_face_z
-4.9809 -1.9402 0.9906 0.0337 -0.2609 0.1958
1.0073 4.9882 5.0034 -0.0522 0.2326 0.1493
-0.0097 -4.0004 -5.0012 0.0297 -0.1640 -0.1742
4.9833 2.9396 -0.9900 -0.0670 0.2833 -0.1792
3.9760 -2.0480 -4.9936 0.0060 0.0655 -0.3070
-2.9737 5.0300 -3.0014 -0.2607 -0.0712 0.1429
2.9737 -5.0300 3.0014 0.2607 0.0712 -0.1429
-0.0023 -0.9965 4.9984 0.1368 0.0520 0.0911
0.0023 0.9965 -4.9984 -0.1368 -0.0520 -0.0911
-1.9856 2.0248 4.9969 0.0155 0.0268 0.2239
-3.9857 -1.9553 -5.0065 -0.0798 -0.3040 0.0251
-2.9976 -4.9599 3.9915 0.2171 -0.1911 0.1277
1.9976 2.9721 -4.9941 -0.1819 0.0852 -0.1409
-0.0120 -4.9952 2.9966 0.2286 -0.0674 -0.0184
